data_7053384
loop_
_publ_author_name
'Linares, Maholy'
'Brice\~no, Alexander'

_publ_section_title
;
 Solid-state synthesis of head-to-tail photodimers from supramolecular
 assemblies directed by charge-assisted hydrogen bonds
;
_journal_issue 4
_journal_name_full 'New Journal of Chemistry'
_journal_page_first 587
_journal_paper_doi 10.1039/b9nj00608g
_journal_volume 34
_journal_year 2010
_chemical_compound_source Synthesis
_chemical_formula_moiety 'C12 H11 N2, 0.5(C10 H4 O8) '
_chemical_formula_sum 'C17 H13 N2 O4'
_chemical_formula_weight 309.29
_chemical_name_systematic
;
?
;
_space_group_IT_number 15
_symmetry_cell_setting monoclinic
_symmetry_space_group_name_Hall '-C 2yc'
_symmetry_space_group_name_H-M 'C 1 2/c 1'
_atom_sites_solution_hydrogens geom
_atom_sites_solution_primary direct
_atom_sites_solution_secondary difmap
_audit_creation_date '20 August 2008'
_audit_creation_method SHELXL-97
_cell_angle_alpha 90.00
_cell_angle_beta 94.828(2)
_cell_angle_gamma 90.00
_cell_formula_units_Z 8
_cell_length_a 15.838(2)
_cell_length_b 13.7249(17)
_cell_length_c 13.4162(17)
_cell_measurement_reflns_used 1202
_cell_measurement_temperature 293(2)
_cell_measurement_theta_max 28.00
_cell_measurement_theta_min 2.00
_cell_volume 2906.0(6)
_computing_cell_refinement 'CrystalClear (Rigaku/MSC Inc., 2005)'
_computing_data_collection 'CrystalClear (Rigaku/MSC Inc., 2005)'
_computing_data_reduction 'CrystalClear (Rigaku/MSC Inc., 2005)'
_computing_molecular_graphics
;
SHELXLTL-NT V5.1 (Bruker AXS, 1998) and DIAMOND
(Brandenburg, 1998)
;
_computing_publication_material
;
SHELXLTL-NT V5.1 (Bruker AXS, 1998) and PLATON (Spek, 2003).
;
_computing_structure_refinement 'SHELXLTL-NT V5.1 (Bruker AXS, 1998)'
_computing_structure_solution 'SHELXLTL-NT V5.1 (Bruker AXS, 1998)'
_diffrn_ambient_temperature 293(2)
_diffrn_measured_fraction_theta_full 0.991
_diffrn_measured_fraction_theta_max 0.825
_diffrn_measurement_device 'Mercury (2x2 bin mode)'
_diffrn_measurement_device_type 'Rigaku AFC7S Mercury'
_diffrn_measurement_method '\w '
_diffrn_radiation_detector CCD
_diffrn_radiation_monochromator graphite
_diffrn_radiation_source 'Normal-focus sealed tube'
_diffrn_radiation_type MoK\a
_diffrn_radiation_wavelength 0.71070
_diffrn_reflns_av_R_equivalents 0.0706
_diffrn_reflns_av_sigmaI/netI 0.0603
_diffrn_reflns_limit_h_max 18
_diffrn_reflns_limit_h_min -20
_diffrn_reflns_limit_k_max 16
_diffrn_reflns_limit_k_min -16
_diffrn_reflns_limit_l_max 17
_diffrn_reflns_limit_l_min -17
_diffrn_reflns_number 16416
_diffrn_reflns_theta_full 25.00
_diffrn_reflns_theta_max 28.13
_diffrn_reflns_theta_min 1.97
_diffrn_standards_decay_% 0
_diffrn_standards_interval_count 0
_diffrn_standards_interval_time 0
_diffrn_standards_number 0
_exptl_absorpt_coefficient_mu 0.103
_exptl_absorpt_correction_T_max 0.975
_exptl_absorpt_correction_T_min 0.960
_exptl_absorpt_correction_type multi-scan
_exptl_absorpt_process_details 'Jacobson, R. (1998) Private communication'
_exptl_crystal_colour Brown
_exptl_crystal_density_diffrn 1.414
_exptl_crystal_density_method 'not measured'
_exptl_crystal_description Prism
_exptl_crystal_F_000 1288
_exptl_crystal_size_max 0.42
_exptl_crystal_size_mid 0.26
_exptl_crystal_size_min 0.23
_refine_diff_density_max 0.290
_refine_diff_density_min -0.379
_refine_diff_density_rms 0.060
_refine_ls_extinction_method none
_refine_ls_goodness_of_fit_ref 1.059
_refine_ls_hydrogen_treatment constr
_refine_ls_matrix_type full
_refine_ls_number_parameters 287
_refine_ls_number_reflns 2928
_refine_ls_number_restraints 450
_refine_ls_restrained_S_all 1.006
_refine_ls_R_factor_all 0.1440
_refine_ls_R_factor_gt 0.0810
_refine_ls_shift/su_max 0.001
_refine_ls_shift/su_mean 0.000
_refine_ls_structure_factor_coef Fsqd
_refine_ls_weighting_details 'calc w=1/[\s^2^(Fo^2^)+(0.1152P)^2^+2.5296P] where P=(Fo^2^+2Fc^2^)/3'
_refine_ls_weighting_scheme calc
_refine_ls_wR_factor_gt 0.2077
_refine_ls_wR_factor_ref 0.2438
_reflns_number_gt 1671
_reflns_number_total 2928
_reflns_threshold_expression >2sigma(I)
_cod_data_source_file b9nj00608g.txt
_cod_data_source_block shelxle
_cod_depositor_comments
;
The following automatic conversions were performed:

'_symmetry_cell_setting' value 'Monoclinic' changed to 'monoclinic'
according to /home/saulius/struct/CIF-dictionaries/cif_core.dic
dictionary named 'cif_core.dic' version 2.4.2 from
2011-04-26.

'_exptl_absorpt_correction_type' value 'Multi Scan'
changed to 'multi-scan' according to
/home/saulius/struct/CIF-dictionaries/cif_core.dic dictionary named
'cif_core.dic' version 2.4.2 from 2011-04-26.

Automatic conversion script
Id: cif_fix_values 1891 2012-01-12 08:04:46Z andrius 
;
_cod_original_cell_volume 2906.1(6)
_cod_original_sg_symbol_H-M C2/c
_cod_database_code 7053384

loop_
_symmetry_equiv_pos_as_xyz
'x, y, z'
'-x, y, -z+1/2'
'x+1/2, y+1/2, z'
'-x+1/2, y+1/2, -z+1/2'
'-x, -y, -z'
'x, -y, z-1/2'
'-x+1/2, -y+1/2, -z'
'x+1/2, -y+1/2, z-1/2'

loop_
_atom_site_label
_atom_site_type_symbol
_atom_site_fract_x
_atom_site_fract_y
_atom_site_fract_z
_atom_site_U_iso_or_equiv
_atom_site_adp_type
_atom_site_occupancy
_atom_site_symmetry_multiplicity
_atom_site_calc_flag
_atom_site_refinement_flags
_atom_site_disorder_assembly
_atom_site_disorder_group
O1 O 0.22934(18) 0.57337(17) 0.69950(17) 0.0686(8) Uani 1 1 d . . .
C1 C 0.1937(2) 0.5856(2) 0.6140(2) 0.0436(8) Uani 1 1 d . . .
O2 O 0.13230(17) 0.53809(19) 0.5757(2) 0.0779(9) Uani 1 1 d . . .
C2 C 0.22517(17) 0.6688(2) 0.5536(2) 0.0364(7) Uani 1 1 d . . .
O3 O 0.2721(2) 0.49233(18) 0.43574(19) 0.0814(10) Uani 1 1 d . . .
C3 C 0.23914(17) 0.65949(19) 0.4524(2) 0.0354(7) Uani 1 1 d . . .
O4 O 0.19508(16) 0.56507(16) 0.31231(16) 0.0634(7) Uani 1 1 d . . .
H40H H 0.1982 0.5038 0.2703 0.076 Uiso 1 1 d R . .
C4 C 0.23631(19) 0.5629(2) 0.4003(2) 0.0418(7) Uani 1 1 d . . .
C5 C 0.23652(18) 0.7590(2) 0.5996(2) 0.0375(7) Uani 1 1 d . . .
H5A H 0.2276 0.7650 0.6669 0.045 Uiso 1 1 calc R . .
C6 C -0.0316(6) 0.0819(6) 0.6303(6) 0.063(2) Uani 0.541(10) 1 d PU A 1
H6A H -0.0897 0.0817 0.6360 0.075 Uiso 0.541(10) 1 calc PR A 1
C7 C 0.0056(6) -0.0055(6) 0.6248(6) 0.059(2) Uani 0.541(10) 1 d PU A 1
H7A H 0.0635 -0.0049 0.6175 0.070 Uiso 0.541(10) 1 calc PR A 1
C8 C 0.0089(5) 0.1774(4) 0.6285(8) 0.052(2) Uani 0.541(10) 1 d PGU A 1
C9 C -0.0386(3) 0.2626(6) 0.6207(10) 0.057(2) Uani 0.541(10) 1 d PGU A 1
H9A H -0.0974 0.2596 0.6189 0.068 Uiso 0.541(10) 1 calc PR A 1
C10 C 0.0017(5) 0.3522(4) 0.6157(11) 0.054(2) Uani 0.541(10) 1 d PGU A 1
H10A H -0.0301 0.4092 0.6105 0.065 Uiso 0.541(10) 1 calc PR A 1
N1 N 0.0895(5) 0.3566(5) 0.6185(11) 0.053(2) Uani 0.541(10) 1 d PGU A 1
H1A H 0.1145 0.4120 0.6153 0.064 Uiso 0.541(10) 1 calc PR A 1
C11 C 0.1371(3) 0.2714(7) 0.6263(10) 0.056(2) Uani 0.541(10) 1 d PGU A 1
H11A H 0.1958 0.2743 0.6281 0.068 Uiso 0.541(10) 1 calc PR A 1
C12 C 0.0967(5) 0.1818(5) 0.6313(8) 0.059(2) Uani 0.541(10) 1 d PGU A 1
H12A H 0.1285 0.1248 0.6365 0.071 Uiso 0.541(10) 1 calc PR A 1
C13 C -0.0342(5) -0.1021(5) 0.6288(11) 0.055(2) Uani 0.541(10) 1 d PGU A 1
C14 C -0.1201(5) -0.1046(5) 0.6435(13) 0.067(3) Uani 0.541(10) 1 d PGU A 1
H14A H -0.1498 -0.0468 0.6498 0.081 Uiso 0.541(10) 1 calc PR A 1
N2 N -0.1614(4) -0.1936(7) 0.6486(13) 0.072(2) Uani 0.541(10) 1 d PGU A 1
C15 C -0.1170(5) -0.2799(5) 0.6391(11) 0.064(2) Uani 0.541(10) 1 d PGU A 1
H15A H -0.1447 -0.3394 0.6426 0.077 Uiso 0.541(10) 1 calc PR A 1
C16 C -0.0312(5) -0.2774(5) 0.6245(10) 0.059(2) Uani 0.541(10) 1 d PGU A 1
H16A H -0.0015 -0.3352 0.6182 0.071 Uiso 0.541(10) 1 calc PR A 1
C17 C 0.0102(4) -0.1885(7) 0.6193(10) 0.057(2) Uani 0.541(10) 1 d PGU A 1
H17A H 0.0676 -0.1868 0.6095 0.068 Uiso 0.541(10) 1 calc PR A 1
C6A C 0.0282(7) 0.0657(7) 0.6243(8) 0.073(3) Uani 0.459(10) 1 d PU A 2
H6AA H 0.0765 0.0271 0.6253 0.087 Uiso 0.459(10) 1 calc PR A 2
C7A C -0.0426(9) 0.0203(8) 0.6215(8) 0.069(2) Uani 0.459(10) 1 d PU A 2
H7AA H -0.0908 0.0593 0.6152 0.083 Uiso 0.459(10) 1 calc PR A 2
C8A C 0.0417(7) 0.1673(5) 0.6261(10) 0.059(3) Uani 0.459(10) 1 d PGU A 2
C9A C -0.0266(5) 0.2311(8) 0.6225(12) 0.063(3) Uani 0.459(10) 1 d PGU A 2
H9AA H -0.0813 0.2071 0.6248 0.076 Uiso 0.459(10) 1 calc PR A 2
C10A C -0.0132(6) 0.3309(7) 0.6155(14) 0.064(3) Uani 0.459(10) 1 d PGU A 2
H10B H -0.0589 0.3736 0.6131 0.077 Uiso 0.459(10) 1 calc PR A 2
N1A N 0.0685(7) 0.3669(5) 0.6120(14) 0.054(3) Uani 0.459(10) 1 d PGU A 2
H1AA H 0.0768 0.4286 0.6077 0.064 Uiso 0.459(10) 1 calc PR A 2
C11A C 0.1369(5) 0.3031(7) 0.6156(12) 0.056(3) Uani 0.459(10) 1 d PGU A 2
H11B H 0.1916 0.3271 0.6133 0.067 Uiso 0.459(10) 1 calc PR A 2
C12A C 0.1235(5) 0.2033(6) 0.6226(10) 0.055(3) Uani 0.459(10) 1 d PGU A 2
H12B H 0.1692 0.1606 0.6250 0.065 Uiso 0.459(10) 1 calc PR A 2
C13A C -0.0582(7) -0.0870(5) 0.6271(14) 0.060(3) Uani 0.459(10) 1 d PGU A 2
C14A C -0.1393(6) -0.1207(7) 0.6405(15) 0.063(3) Uani 0.459(10) 1 d PGU A 2
H14B H -0.1834 -0.0766 0.6453 0.075 Uiso 0.459(10) 1 calc PR A 2
N2A N -0.1544(5) -0.2202(8) 0.6468(15) 0.072(3) Uani 0.459(10) 1 d PGU A 2
C15A C -0.0885(7) -0.2860(5) 0.6396(13) 0.065(3) Uani 0.459(10) 1 d PGU A 2
H15B H -0.0986 -0.3525 0.6438 0.078 Uiso 0.459(10) 1 calc PR A 2
C16A C -0.0074(6) -0.2523(7) 0.6261(12) 0.061(3) Uani 0.459(10) 1 d PGU A 2
H16B H 0.0367 -0.2963 0.6213 0.074 Uiso 0.459(10) 1 calc PR A 2
C17A C 0.0077(5) -0.1528(8) 0.6199(13) 0.064(3) Uani 0.459(10) 1 d PGU A 2
H17B H 0.0619 -0.1303 0.6109 0.077 Uiso 0.459(10) 1 calc PR A 2

loop_
_atom_site_aniso_label
_atom_site_aniso_U_11
_atom_site_aniso_U_22
_atom_site_aniso_U_33
_atom_site_aniso_U_23
_atom_site_aniso_U_13
_atom_site_aniso_U_12
O1 0.109(2) 0.0503(15) 0.0457(14) 0.0177(11) 0.0015(13) -0.0126(13)
C1 0.0570(19) 0.0298(16) 0.0455(19) -0.0001(14) 0.0132(15) 0.0016(14)
O2 0.091(2) 0.0616(17) 0.0795(18) 0.0203(14) -0.0026(15) -0.0341(15)
C2 0.0418(16) 0.0295(15) 0.0385(16) 0.0047(13) 0.0064(12) 0.0016(12)
O3 0.131(2) 0.0399(15) 0.0681(18) -0.0099(12) -0.0227(16) 0.0308(15)
C3 0.0451(16) 0.0264(15) 0.0348(16) 0.0003(12) 0.0040(12) 0.0035(12)
O4 0.1025(19) 0.0420(14) 0.0428(13) -0.0117(10) -0.0113(12) 0.0109(12)
C4 0.0565(18) 0.0300(17) 0.0397(17) -0.0001(13) 0.0081(14) 0.0017(14)
C5 0.0516(17) 0.0325(16) 0.0287(14) 0.0017(12) 0.0053(12) 0.0025(12)
C6 0.057(4) 0.044(4) 0.088(5) 0.007(4) 0.008(4) -0.004(3)
C7 0.049(4) 0.054(4) 0.073(4) 0.005(4) 0.005(4) 0.001(3)
C8 0.039(5) 0.044(4) 0.070(4) 0.011(4) -0.002(4) 0.008(3)
C9 0.061(4) 0.025(4) 0.084(5) 0.019(5) 0.001(4) -0.003(3)
C10 0.041(4) 0.039(4) 0.082(5) 0.011(4) 0.005(4) -0.017(3)
N1 0.044(4) 0.047(4) 0.068(4) 0.006(4) 0.001(4) -0.005(3)
C11 0.045(4) 0.054(6) 0.070(5) 0.003(6) 0.004(3) 0.002(3)
C12 0.049(5) 0.050(4) 0.078(5) 0.007(5) 0.013(5) 0.000(4)
C13 0.052(5) 0.054(4) 0.059(4) 0.003(4) 0.009(5) 0.002(3)
C14 0.050(4) 0.061(5) 0.093(5) 0.000(5) 0.014(5) -0.005(4)
N2 0.069(4) 0.046(5) 0.102(5) 0.005(5) 0.013(4) 0.005(3)
C15 0.047(5) 0.053(4) 0.094(5) 0.012(4) 0.013(5) 0.019(3)
C16 0.049(5) 0.052(4) 0.077(5) 0.002(5) 0.008(5) -0.015(4)
C17 0.061(4) 0.040(5) 0.071(4) 0.001(6) 0.014(4) -0.004(3)
C6A 0.065(5) 0.045(4) 0.108(6) 0.001(4) 0.003(5) 0.006(4)
C7A 0.075(6) 0.051(5) 0.080(5) 0.014(5) -0.001(5) 0.002(4)
C8A 0.044(6) 0.046(4) 0.087(5) 0.001(4) 0.001(6) 0.010(4)
C9A 0.051(5) 0.044(6) 0.093(6) 0.012(7) -0.005(5) 0.008(4)
C10A 0.051(5) 0.049(5) 0.092(6) 0.003(6) 0.005(5) -0.004(5)
N1A 0.048(5) 0.040(4) 0.072(5) -0.005(4) -0.002(5) 0.004(3)
C11A 0.063(5) 0.023(5) 0.082(6) 0.004(5) -0.001(4) 0.012(3)
C12A 0.054(5) 0.032(4) 0.077(6) 0.000(5) 0.000(5) -0.010(4)
C13A 0.056(6) 0.057(4) 0.065(5) 0.007(4) 0.005(6) 0.002(4)
C14A 0.073(5) 0.035(4) 0.081(6) 0.006(5) 0.008(6) -0.020(4)
N2A 0.068(5) 0.050(5) 0.098(6) 0.010(6) 0.013(5) -0.004(4)
C15A 0.052(7) 0.052(5) 0.092(6) 0.003(5) 0.009(7) -0.014(4)
C16A 0.059(6) 0.046(5) 0.080(5) 0.001(6) 0.012(6) -0.016(5)
C17A 0.070(5) 0.044(6) 0.080(6) 0.004(7) 0.011(5) -0.005(4)

loop_
_atom_type_symbol
_atom_type_description
_atom_type_scat_dispersion_real
_atom_type_scat_dispersion_imag
_atom_type_scat_source
C C 0.0033 0.0016 'International Tables Vol C Tables 4.2.6.8 and 6.1.1.4'
H H 0.0000 0.0000 'International Tables Vol C Tables 4.2.6.8 and 6.1.1.4'
N N 0.0061 0.0033 'International Tables Vol C Tables 4.2.6.8 and 6.1.1.4'
O O 0.0106 0.0060 'International Tables Vol C Tables 4.2.6.8 and 6.1.1.4'

loop_
_geom_angle_atom_site_label_1
_geom_angle_atom_site_label_2
_geom_angle_atom_site_label_3
_geom_angle
_geom_angle_site_symmetry_1
_geom_angle_site_symmetry_3
O2 C1 O1 125.9(3) . .
O2 C1 C2 117.2(3) . .
O1 C1 C2 116.9(3) . .
C5 C2 C3 119.2(3) . .
C5 C2 C1 118.2(3) . .
C3 C2 C1 122.6(3) . .
C5 C3 C2 119.1(3) 7_566 .
C5 C3 C4 118.5(2) 7_566 .
C2 C3 C4 122.1(2) . .
C4 O4 H40H 116.1 . .
O3 C4 O4 124.2(3) . .
O3 C4 C3 122.4(3) . .
O4 C4 C3 113.3(2) . .
C2 C5 C3 121.7(3) . 7_566
C2 C5 H5A 119.1 . .
C3 C5 H5A 119.1 7_566 .
C7 C6 C8 127.3(8) . .
C7 C6 H6A 116.4 . .
C8 C6 H6A 116.4 . .
C6 C7 C13 127.7(8) . .
C6 C7 H7A 116.1 . .
C13 C7 H7A 116.1 . .
C9 C8 C12 120.0 . .
C9 C8 C6 121.4(6) . .
C12 C8 C6 118.6(6) . .
C10 C9 C8 120.0 . .
C10 C9 H9A 120.0 . .
C8 C9 H9A 120.0 . .
C9 C10 N1 120.0 . .
C9 C10 H10A 120.0 . .
N1 C10 H10A 120.0 . .
C10 N1 C11 120.0 . .
C10 N1 H1A 120.0 . .
C11 N1 H1A 120.0 . .
C12 C11 N1 120.0 . .
C12 C11 H11A 120.0 . .
N1 C11 H11A 120.0 . .
C11 C12 C8 120.0 . .
C11 C12 H12A 120.0 . .
C8 C12 H12A 120.0 . .
C14 C13 C17 120.0 . .
C14 C13 C7 117.1(6) . .
C17 C13 C7 122.9(6) . .
N2 C14 C13 120.0 . .
N2 C14 H14A 120.0 . .
C13 C14 H14A 120.0 . .
C14 N2 C15 120.0 . .
N2 C15 C16 120.0 . .
N2 C15 H15A 120.0 . .
C16 C15 H15A 120.0 . .
C17 C16 C15 120.0 . .
C17 C16 H16A 120.0 . .
C15 C16 H16A 120.0 . .
C16 C17 C13 120.0 . .
C16 C17 H17A 120.0 . .
C13 C17 H17A 120.0 . .
C7A C6A C8A 127.8(12) . .
C7A C6A H6AA 116.1 . .
C8A C6A H6AA 116.1 . .
C6A C7A C13A 128.7(12) . .
C6A C7A H7AA 115.6 . .
C13A C7A H7AA 115.6 . .
C9A C8A C12A 120.0 . .
C9A C8A C6A 120.4(8) . .
C12A C8A C6A 119.4(8) . .
C8A C9A C10A 120.0 . .
C8A C9A H9AA 120.0 . .
C10A C9A H9AA 120.0 . .
N1A C10A C9A 120.0 . .
N1A C10A H10B 120.0 . .
C9A C10A H10B 120.0 . .
C11A N1A C10A 120.0 . .
C11A N1A H1AA 120.0 . .
C10A N1A H1AA 120.0 . .
N1A C11A C12A 120.0 . .
N1A C11A H11B 120.0 . .
C12A C11A H11B 120.0 . .
C11A C12A C8A 120.0 . .
C11A C12A H12B 120.0 . .
C8A C12A H12B 120.0 . .
C14A C13A C17A 120.0 . .
C14A C13A C7A 119.5(8) . .
C17A C13A C7A 120.5(8) . .
C13A C14A N2A 120.0 . .
C13A C14A H14B 120.0 . .
N2A C14A H14B 120.0 . .
C15A N2A C14A 120.0 . .
N2A C15A C16A 120.0 . .
N2A C15A H15B 120.0 . .
C16A C15A H15B 120.0 . .
C15A C16A C17A 120.0 . .
C15A C16A H16B 120.0 . .
C17A C16A H16B 120.0 . .
C16A C17A C13A 120.0 . .
C16A C17A H17B 120.0 . .
C13A C17A H17B 120.0 . .

loop_
_geom_bond_atom_site_label_1
_geom_bond_atom_site_label_2
_geom_bond_distance
_geom_bond_site_symmetry_2
O1 C1 1.247(4) .
C1 O2 1.246(4) .
C1 C2 1.508(4) .
C2 C5 1.389(4) .
C2 C3 1.399(4) .
O3 C4 1.200(3) .
C3 C5 1.390(4) 7_566
C3 C4 1.498(4) .
O4 C4 1.301(3) .
O4 H40H 1.0157 .
C5 C3 1.390(4) 7_566
C5 H5A 0.9300 .
C6 C7 1.341(14) .
C6 C8 1.460(9) .
C6 H6A 0.9300 .
C7 C13 1.472(10) .
C7 H7A 0.9300 .
C8 C9 1.3900 .
C8 C12 1.3900 .
C9 C10 1.3900 .
C9 H9A 0.9300 .
C10 N1 1.3900 .
C10 H10A 0.9300 .
N1 C11 1.3900 .
N1 H1A 0.8600 .
C11 C12 1.3900 .
C11 H11A 0.9300 .
C12 H12A 0.9300 .
C13 C14 1.3900 .
C13 C17 1.3900 .
C14 N2 1.3900 .
C14 H14A 0.9300 .
N2 C15 1.3900 .
C15 C16 1.3900 .
C15 H15A 0.9300 .
C16 C17 1.3900 .
C16 H16A 0.9300 .
C17 H17A 0.9300 .
C6A C7A 1.282(19) .
C6A C8A 1.411(11) .
C6A H6AA 0.9300 .
C7A C13A 1.496(13) .
C7A H7AA 0.9300 .
C8A C9A 1.3900 .
C8A C12A 1.3900 .
C9A C10A 1.3900 .
C9A H9AA 0.9300 .
C10A N1A 1.3900 .
C10A H10B 0.9300 .
N1A C11A 1.3900 .
N1A H1AA 0.8600 .
C11A C12A 1.3900 .
C11A H11B 0.9300 .
C12A H12B 0.9300 .
C13A C14A 1.3900 .
C13A C17A 1.3900 .
C14A N2A 1.3900 .
C14A H14B 0.9300 .
N2A C15A 1.3900 .
C15A C16A 1.3900 .
C15A H15B 0.9300 .
C16A C17A 1.3900 .
C16A H16B 0.9300 .
C17A H17B 0.9300 .
